data_4349299
loop_
_publ_author_name
'Zhang, Jun'
'Kosaka, Wataru'
'Fukunaga, Hiroki'
'Kitagawa, Susumu'
'Takata, Masaki'
'Miyasaka, Hitoshi'

_publ_section_title
;
 Regulation of NO Uptake in Flexible Ru Dimer Chain Compounds with Highly
 Electron Donating Dopants.
;
_journal_issue 22
_journal_name_full 'Inorganic chemistry'
_journal_page_first 12085
_journal_page_last 12092
_journal_paper_doi 10.1021/acs.inorgchem.6b02349
_journal_volume 55
_journal_year 2016
_chemical_formula_sum 'C44 H33.76 Cl2.24 N2 O12 Ru2'
_chemical_formula_weight 1064.060
_space_group_IT_number 2
_space_group_name_Hall '-P 1'
_space_group_name_H-M_alt 'P -1'
_symmetry_cell_setting triclinic
_symmetry_Int_Tables_number 2
_symmetry_space_group_name_Hall '-P 1'
_symmetry_space_group_name_H-M 'P -1'
_cell_angle_alpha 98.159(7)
_cell_angle_beta 92.206(8)
_cell_angle_gamma 108.006(7)
_cell_formula_units_Z 1
_cell_length_a 9.8910(5)
_cell_length_b 10.5583(6)
_cell_length_c 10.9831(4)
_cell_measurement_temperature 100
_cell_volume 1075.63(10)
_computing_cell_refinement 'RIETAN-FP (Izumi and Momma, 2007)'
_computing_molecular_graphics 'VESTA (Momma and Izumi, 2008)'
_computing_structure_refinement 'RIETAN-FP (Izumi and Momma, 2007)'
_computing_structure_solution 'FOX (Favre-Nicolin and Cerny, 2002)'
_diffrn_ambient_temperature 100
_diffrn_detector 'imaging plate'
_diffrn_measurement_device_type debye-scherrer
_diffrn_radiation_type synchrotron
_diffrn_radiation_wavelength 0.800400
_diffrn_source synchrotron
_diffrn_source_type 'SPring-8 BL44B2'
_exptl_crystal_density_diffrn 1.6427
_exptl_crystal_density_method 'not measured'
_exptl_crystal_F_000 533.84
_pd_calc_method 'Rietveld Refinement'
_pd_char_colour green
_pd_instr_location ' ?'
_pd_meas_2theta_range_inc 0.0100
_pd_meas_2theta_range_max 60.0000
_pd_meas_2theta_range_min 2.0000
_pd_meas_number_of_points 5801
_pd_meas_scan_method step
_pd_proc_2theta_range_inc 0.0100
_pd_proc_2theta_range_max 50.0000
_pd_proc_2theta_range_min 2.0000
_pd_proc_ls_background_function 'composite background function'
_pd_proc_ls_pref_orient_corr ' ?'
_pd_proc_ls_profile_function 'split Pearson VII function'
_pd_proc_ls_prof_R_factor 0.02583
_pd_proc_ls_prof_wR_expected 0.00672
_pd_proc_ls_prof_wR_factor 0.03669
_pd_spec_mounting ' ?'
_pd_spec_mount_mode transmission
_pd_spec_shape cylinder
_refine_diff_density_max 0.0
_refine_diff_density_min 0.0
_refine_ls_extinction_method none
_refine_ls_goodness_of_fit_all 5.4566
_refine_ls_hydrogen_treatment riding
_refine_ls_matrix_type full
_refine_ls_number_constraints 28
_refine_ls_number_parameters 103
_refine_ls_number_restraints 0
_refine_ls_R_factor_all 0.00486
_refine_ls_R_Fsqd_factor 0.00486
_refine_ls_R_I_factor 0.01207
_refine_ls_shift/su_max 0.0
_refine_ls_weighting_details 1/<i>y</i>~i~
_refine_ls_weighting_scheme sigma
_cod_data_source_file ic6b02349_si_002.cif
_cod_data_source_block Ru-anis-phz_44
_cod_original_cell_volume 1075.64(10)
_cod_database_code 4349299

loop_
_symmetry_equiv_pos_site_id
_symmetry_equiv_pos_as_xyz
1 x,y,z
2 -x,-y,-z

loop_
_atom_site_label
_atom_site_fract_x
_atom_site_fract_y
_atom_site_fract_z
_atom_site_occupancy
_atom_site_symmetry_multiplicity
_atom_site_Wyckoff_symbol
_atom_site_adp_type
_atom_site_U_iso_or_equiv
_atom_site_type_symbol
C1 0.452(12) 0.427(11) 0.216(8) 1 2 i Uiso 0.03794 C
C2 0.417(13) 0.345(12) 0.322(8) 1 2 i Uiso 0.03794 C
C3 0.517(10) 0.379(10) 0.423(10) 1 2 i Uiso 0.03794 C
O3 0.648(7) 0.474(7) 0.427(6) 1 2 i Uiso 0.03794 O
C4 0.755(10) 0.453(9) 0.504(8) 1 2 i Uiso 0.03794 C
C5 0.485(10) 0.311(10) 0.523(9) 1 2 i Uiso 0.03794 C
C6 0.353(12) 0.208(11) 0.518(8) 1 2 i Uiso 0.03794 C
C7 0.255(9) 0.175(8) 0.420(10) 1 2 i Uiso 0.03794 C
C8 0.288(13) 0.245(11) 0.324(10) 1 2 i Uiso 0.03794 C
O1 0.355(6) 0.447(7) 0.163(6) 1 2 i Uiso 0.03794 O
O2 0.577(7) 0.442(7) 0.180(6) 1 2 i Uiso 0.03794 O
Cl1 0.313(6) 0.121(5) 0.637(4) 0.56 2 i Uiso 0.03794 Cl
C9 0.375(12) 0.243(10) -0.087(12) 1 2 i Uiso 0.06172 C
C10 0.303(12) 0.096(11) -0.122(12) 1 2 i Uiso 0.06172 C
C11 0.381(12) 0.009(15) -0.133(12) 1 2 i Uiso 0.06172 C
O6 0.528(9) 0.060(7) -0.112(8) 1 2 i Uiso 0.06172 O
C12 0.604(12) -0.033(11) -0.158(9) 1 2 i Uiso 0.06172 C
C13 0.315(14) -0.131(14) -0.165(14) 1 2 i Uiso 0.06172 C
C14 0.170(14) -0.177(11) -0.187(14) 1 2 i Uiso 0.06172 C
C15 0.086(12) -0.090(14) -0.176(10) 1 2 i Uiso 0.06172 C
C16 0.153(14) 0.050(13) -0.142(13) 1 2 i Uiso 0.06172 C
O4 0.299(7) 0.313(7) -0.049(6) 1 2 i Uiso 0.06172 O
O5 0.509(8) 0.292(7) -0.092(5) 1 2 i Uiso 0.06172 O
Cl2 0.088(6) -0.344(6) -0.230(4) 0.56 2 i Uiso 0.06172 Cl
N1 0.142(9) 0.509(14) -0.017(19) 1 2 i Uiso 0.0818 N
C17 0.041(27) 0.428(16) -0.103(17) 1 2 i Uiso 0.0818 C
C18 -0.104(24) 0.420(17) -0.084(19) 1 2 i Uiso 0.0818 C
C19 -0.210(11) 0.343(15) -0.169(14) 1 2 i Uiso 0.0818 C
C20 -0.179(14) 0.270(13) -0.278(13) 1 2 i Uiso 0.0818 C
C21 -0.034(15) 0.278(11) -0.300(11) 1 2 i Uiso 0.0818 C
C22 0.078(11) 0.359(14) -0.206(14) 1 2 i Uiso 0.0818 C
Ru1 0.3922(9) 0.5171(12) -0.0018(11) 1 2 i Uiso 0.00647 Ru
H4A 0.76659 0.365 0.47285 1 2 i Uiso 0.04553 H
H4B 0.84592 0.52431 0.50261 1 2 i Uiso 0.04553 H
H4C 0.72768 0.45361 0.58851 1 2 i Uiso 0.04553 H
H5 0.54926 0.33348 0.59212 1 2 i Uiso 0.04553 H
H6 0.33268 0.16155 0.58426 0.44 2 i Uiso 0.04553 H
H7 0.16879 0.10695 0.41747 1 2 i Uiso 0.04553 H
H8 0.2212 0.22511 0.25645 1 2 i Uiso 0.04553 H
H12A 0.58166 -0.06005 -0.24742 1 2 i Uiso 0.01974 H
H12B 0.70676 0.01119 -0.13951 1 2 i Uiso 0.01974 H
H12C 0.57363 -0.11315 -0.11765 1 2 i Uiso 0.01974 H
H13 0.3678 -0.19075 -0.17127 1 2 i Uiso 0.01974 H
H14 0.12419 -0.26871 -0.21079 0.44 2 i Uiso 0.01974 H
H15 -0.013 -0.12482 -0.19169 1 2 i Uiso 0.01974 H
H16 0.1004 0.1101 -0.13287 1 2 i Uiso 0.01974 H
H19 -0.30395 0.33613 -0.1557 1 2 i Uiso 0.09816 H
H20 -0.25248 0.21726 -0.33636 1 2 i Uiso 0.09816 H
H21 -0.01245 0.23194 -0.371 1 2 i Uiso 0.09816 H
H22 0.17249 0.36508 -0.2155 1 2 i Uiso 0.09816 H

loop_
_atom_type_symbol
_atom_type_description
_atom_type_scat_dispersion_real
_atom_type_scat_dispersion_imag
_atom_type_scat_source
Ru Ru -1.0980 1.0370 'International Tables for Crystallography, Vol. C'
H H -0.0006 0.0000 'International Tables for Crystallography, Vol. C'
C C 0.0033 0.0021 'International Tables for Crystallography, Vol. C'
O O 0.0113 0.0079 'International Tables for Crystallography, Vol. C'
N N 0.0063 0.0043 'International Tables for Crystallography, Vol. C'
Cl Cl 0.1615 0.2011 'International Tables for Crystallography, Vol. C'

loop_
_geom_angle_atom_site_label_1
_geom_angle_atom_site_label_2
_geom_angle_atom_site_label_3
_geom_angle
_geom_angle_site_symmetry_1
_geom_angle_site_symmetry_3
O1 C1 O2 123(8) 1_555 1_555
O1 C1 C2 117(10) 1_555 1_555
O2 C1 C2 114(10) 1_555 1_555
C8 C2 C3 119(9) 1_555 1_555
C8 C2 C1 123(10) 1_555 1_555
C3 C2 C1 118(10) 1_555 1_555
O3 C3 C2 123(10) 1_555 1_555
O3 C3 C5 118(9) 1_555 1_555
C2 C3 C5 119(10) 1_555 1_555
C3 O3 C4 114(8) 1_555 1_555
C3 C5 C6 120(10) 1_555 1_555
C7 C6 C5 122(9) 1_555 1_555
C7 C6 Cl1 118(9) 1_555 1_555
C5 C6 Cl1 120.2(9) 1_555 1_555
C6 C7 C8 118(8) 1_555 1_555
C7 C8 C2 123(10) 1_555 1_555
C1 O1 Ru1 118(5) 1_555 1_555
C1 O2 Ru1 119(6) 1_555 2_665
O4 C9 O5 123(9) 1_555 1_555
O4 C9 C10 117(10) 1_555 1_555
O5 C9 C10 120(11) 1_555 1_555
C11 C10 C16 120(10) 1_555 1_555
C11 C10 C9 120(12) 1_555 1_555
C16 C10 C9 118(11) 1_555 1_555
C10 C11 O6 119(13) 1_555 1_555
C10 C11 C13 121(12) 1_555 1_555
O6 C11 C13 119(12) 1_555 1_555
C11 O6 C12 115(9) 1_555 1_555
C14 C13 C11 118(12) 1_555 1_555
C13 C14 C15 123(11) 1_555 1_555
C13 C14 Cl2 118(2) 1_555 1_555
C15 C14 Cl2 119(1) 1_555 1_555
C14 C15 C16 120(12) 1_555 1_555
C10 C16 C15 118(11) 1_555 1_555
C9 O4 Ru1 119(8) 1_555 1_555
C9 O5 Ru1 117(7) 1_555 2_665
C17 N1 C18 120(8) 1_555 2_565
N1 C17 C22 121(5) 1_555 1_555
N1 C17 C18 117(19) 1_555 1_555
C22 C17 C18 122(5) 1_555 1_555
C19 C18 N1 117(4) 1_555 2_565
C19 C18 C17 121(17) 1_555 1_555
N1 C18 C17 123(8) 2_565 1_555
C18 C19 C20 120(7) 1_555 1_555
C19 C20 C21 121(12) 1_555 1_555
C20 C21 C22 118(11) 1_555 1_555
C17 C22 C21 118(16) 1_555 1_555
Ru1 Ru1 N1 170(4) 2_665 1_555

loop_
_geom_bond_atom_site_label_1
_geom_bond_atom_site_label_2
_geom_bond_distance
_geom_bond_site_symmetry_2
C1 O1 1.24(12) 1_555
C1 O2 1.28(11) 1_555
C1 C2 1.48(11) 1_555
C2 C8 1.38(13) 1_555
C2 C3 1.38(13) 1_555
C3 O3 1.37(10) 1_555
C3 C5 1.39(11) 1_555
O3 C4 1.42(10) 1_555
C5 C6 1.41(11) 1_555
C6 C7 1.35(12) 1_555
C6 Cl1 1.69(9) 1_555
C7 C8 1.37(10) 1_555
C9 O4 1.24(11) 1_555
C9 O5 1.28(11) 1_555
C9 C10 1.48(13) 1_555
C10 C11 1.37(13) 1_555
C10 C16 1.41(13) 1_555
C11 O6 1.38(11) 1_555
C11 C13 1.41(15) 1_555
O6 C12 1.46(11) 1_555
C13 C14 1.37(14) 1_555
C14 C15 1.41(14) 1_555
C14 Cl2 1.69(10) 1_555
C15 C16 1.41(17) 1_555
N1 C17 1.34(17) 1_555
N1 C18 1.38(18) 2_565
C17 C22 1.38(18) 1_555
C17 C18 1.44(11) 1_555
C18 C19 1.34(15) 1_555
C19 C20 1.43(13) 1_555
C20 C21 1.44(12) 1_555
C21 C22 1.44(14) 1_555
Ru1 O5 2.05(7) 2_665
Ru1 O4 2.05(7) 1_555
Ru1 O1 2.05(7) 1_555
Ru1 O2 2.07(7) 2_665
Ru1 Ru1 2.269(15) 2_665
Ru1 N1 2.45(8) 1_555
